data_4025365
loop_
_publ_author_name
'Gullapalli Kumaraswamy'
'Neerasa Jayaprakash'
'Balasubramanian Sridhar'

_publ_contact_author_address
;Laboratory of X-ray Crystallography
Indian Institute of Chemical Technology
Hyderbad - 500 607
India.
;
_publ_contact_author_email sshiya@yahoo.com
_publ_contact_author_fax 91-40-27193118
_publ_contact_author_name 'Sridhar, B'
_publ_contact_author_phone 91-40-27193118
_publ_section_title
;
 An Organocatalyzed Enantioselective Synthesis of
 (2S,3R,4S)-4-Hydroxyisoleucine and Its Stereoisomers
;
_journal_name_full 'Journal of Organic Chemistry'
_journal_page_first 2745
_journal_page_last 2747
_journal_paper_doi 10.1021/jo100233u
_journal_volume 75
_journal_year 2010
_chemical_absolute_configuration unk
_chemical_formula_moiety 'C14 H23 N O4'
_chemical_formula_sum 'C14 H23 N O4'
_chemical_formula_weight 269.33
_chemical_name_systematic 'tert-butyl(1S, 2S, 3R)-1-(furan-2-yl)-3-hydroxy-2-methylbutylcarbamate'
_space_group_IT_number 4
_symmetry_cell_setting monoclinic
_symmetry_Int_Tables_number 4
_symmetry_space_group_name_Hall 'P 2yb'
_symmetry_space_group_name_H-M 'P 1 21 1'
_atom_sites_solution_hydrogens geom
_atom_sites_solution_primary direct
_atom_sites_solution_secondary difmap
_audit_creation_method SHELXL-97
_cell_angle_alpha 90.00
_cell_angle_beta 94.436(7)
_cell_angle_gamma 90.00
_cell_formula_units_Z 2
_cell_length_a 6.363(3)
_cell_length_b 9.031(4)
_cell_length_c 13.892(6)
_cell_measurement_reflns_used 1166
_cell_measurement_temperature 294(2)
_cell_measurement_theta_max 21.59
_cell_measurement_theta_min 2.69
_cell_volume 795.9(6)
_computing_cell_refinement 'SAINT (Bruker, 2001)'
_computing_data_collection 'SMART (Bruker, 2001)'
_computing_data_reduction SAINT
_computing_molecular_graphics 'SHELXTL/PC (Sheldrick, 1990)'
_computing_publication_material SHELXL97
_computing_structure_refinement 'SHELXL-97 (Sheldrick, 2008)'
_computing_structure_solution 'SHELXS-97 (Sheldrick, 2008)'
_diffrn_ambient_temperature 294(2)
_diffrn_measured_fraction_theta_full 0.989
_diffrn_measured_fraction_theta_max 0.989
_diffrn_measurement_device 'Bruker SMART APEX CCD area-detector'
_diffrn_measurement_device_type 'CCD Area Detector'
_diffrn_measurement_method '\w scan'
_diffrn_radiation_monochromator graphite
_diffrn_radiation_probe x-ray
_diffrn_radiation_type MoK\a
_diffrn_radiation_wavelength 0.71073
_diffrn_reflns_av_R_equivalents 0.0412
_diffrn_reflns_av_sigmaI/netI 0.0428
_diffrn_reflns_limit_h_max 7
_diffrn_reflns_limit_h_min -7
_diffrn_reflns_limit_k_max 10
_diffrn_reflns_limit_k_min -10
_diffrn_reflns_limit_l_max 16
_diffrn_reflns_limit_l_min -16
_diffrn_reflns_number 4672
_diffrn_reflns_theta_full 24.99
_diffrn_reflns_theta_max 24.99
_diffrn_reflns_theta_min 2.69
_diffrn_source 'fine-focus sealed tube'
_diffrn_standards_number 0
_exptl_absorpt_coefficient_mu 0.082
_exptl_absorpt_correction_type none
_exptl_crystal_colour colorless
_exptl_crystal_density_diffrn 1.124
_exptl_crystal_density_method 'not measured'
_exptl_crystal_description block
_exptl_crystal_F_000 292
_exptl_crystal_size_max 0.21
_exptl_crystal_size_mid 0.17
_exptl_crystal_size_min 0.13
_refine_diff_density_max 0.111
_refine_diff_density_min -0.117
_refine_diff_density_rms 0.028
_refine_ls_extinction_method none
_refine_ls_goodness_of_fit_ref 1.102
_refine_ls_hydrogen_treatment mixed
_refine_ls_matrix_type full
_refine_ls_number_parameters 185
_refine_ls_number_reflns 1487
_refine_ls_number_restraints 1
_refine_ls_restrained_S_all 1.101
_refine_ls_R_factor_all 0.0657
_refine_ls_R_factor_gt 0.0475
_refine_ls_shift/su_max 0.000
_refine_ls_shift/su_mean 0.000
_refine_ls_structure_factor_coef Fsqd
_refine_ls_weighting_details 'calc w=1/[\s^2^(Fo^2^)+(0.0501P)^2^+0.0016P] where P=(Fo^2^+2Fc^2^)/3'
_refine_ls_weighting_scheme calc
_refine_ls_wR_factor_gt 0.0990
_refine_ls_wR_factor_ref 0.1056
_reflns_number_gt 1163
_reflns_number_total 1487
_reflns_threshold_expression I>2\s(I)
_cod_data_source_file jo100233u_si_001.cif
_cod_data_source_block ag69m
_cod_original_sg_symbol_H-M 'P 21'
_cod_database_code 4025365

loop_
_symmetry_equiv_pos_as_xyz
'x, y, z'
'-x, y+1/2, -z'

loop_
_atom_site_label
_atom_site_type_symbol
_atom_site_fract_x
_atom_site_fract_y
_atom_site_fract_z
_atom_site_U_iso_or_equiv
_atom_site_adp_type
_atom_site_occupancy
_atom_site_symmetry_multiplicity
_atom_site_calc_flag
_atom_site_refinement_flags
_atom_site_disorder_assembly
_atom_site_disorder_group
C1 C 0.2511(6) -0.0501(4) 0.4690(2) 0.0548(9) Uani 1 1 d . . .
C2 C 0.3157(9) -0.1373(5) 0.6161(3) 0.0838(14) Uani 1 1 d . . .
H2 H 0.2961 -0.1778 0.6762 0.101 Uiso 1 1 calc R . .
C3 C 0.4998(8) -0.0968(5) 0.5867(3) 0.0784(13) Uani 1 1 d . . .
H3 H 0.6305 -0.1039 0.6213 0.094 Uiso 1 1 calc R . .
C4 C 0.4581(7) -0.0407(5) 0.4923(3) 0.0703(12) Uani 1 1 d . . .
H4 H 0.5578 -0.0036 0.4531 0.084 Uiso 1 1 calc R . .
C5 C 0.1110(5) -0.0268(4) 0.3780(2) 0.0504(9) Uani 1 1 d . . .
H5 H 0.0084 0.0500 0.3912 0.061 Uiso 1 1 calc R . .
C6 C -0.0134(5) -0.1683(4) 0.3482(3) 0.0512(9) Uani 1 1 d . . .
H6 H -0.0971 -0.1943 0.4021 0.061 Uiso 1 1 calc R . .
C7 C 0.1373(6) -0.2985(4) 0.3345(4) 0.0765(13) Uani 1 1 d . . .
H7A H 0.0586 -0.3892 0.3301 0.115 Uiso 1 1 calc R . .
H7B H 0.2406 -0.3033 0.3885 0.115 Uiso 1 1 calc R . .
H7C H 0.2067 -0.2841 0.2762 0.115 Uiso 1 1 calc R . .
C8 C -0.1666(5) -0.1477(5) 0.2602(3) 0.0591(10) Uani 1 1 d . . .
H8 H -0.0868 -0.1261 0.2043 0.071 Uiso 1 1 calc R . .
C9 C -0.3048(6) -0.2829(6) 0.2377(3) 0.0825(14) Uani 1 1 d . . .
H9A H -0.3734 -0.3107 0.2942 0.124 Uiso 1 1 calc R . .
H9B H -0.2191 -0.3635 0.2185 0.124 Uiso 1 1 calc R . .
H9C H -0.4092 -0.2598 0.1863 0.124 Uiso 1 1 calc R . .
C10 C 0.1731(5) 0.1360(4) 0.2409(2) 0.0476(9) Uani 1 1 d . . .
C11 C 0.2940(5) 0.2708(4) 0.1018(2) 0.0532(9) Uani 1 1 d . . .
C12 C 0.1349(7) 0.2005(7) 0.0308(3) 0.0975(18) Uani 1 1 d . . .
H12A H 0.1783 0.1013 0.0173 0.146 Uiso 1 1 calc R . .
H12B H 0.1243 0.2570 -0.0279 0.146 Uiso 1 1 calc R . .
H12C H 0.0001 0.1981 0.0574 0.146 Uiso 1 1 calc R . .
C13 C 0.2276(8) 0.4241(5) 0.1322(4) 0.0869(14) Uani 1 1 d . . .
H13A H 0.0871 0.4200 0.1527 0.130 Uiso 1 1 calc R . .
H13B H 0.2312 0.4908 0.0785 0.130 Uiso 1 1 calc R . .
H13C H 0.3225 0.4585 0.1845 0.130 Uiso 1 1 calc R . .
C14 C 0.5100(6) 0.2769(6) 0.0630(3) 0.0818(14) Uani 1 1 d . . .
H14A H 0.6064 0.3269 0.1086 0.123 Uiso 1 1 calc R . .
H14B H 0.5010 0.3295 0.0028 0.123 Uiso 1 1 calc R . .
H14C H 0.5593 0.1780 0.0531 0.123 Uiso 1 1 calc R . .
N1 N 0.2391(5) 0.0298(3) 0.3035(2) 0.0491(8) Uani 1 1 d . . .
O1 O 0.1570(5) -0.1109(3) 0.54503(19) 0.0772(9) Uani 1 1 d . . .
O2 O -0.3081(4) -0.0268(3) 0.2742(2) 0.0759(9) Uani 1 1 d . . .
O3 O -0.0059(4) 0.1891(3) 0.23350(18) 0.0635(8) Uani 1 1 d . . .
O4 O 0.3314(3) 0.1772(3) 0.18725(18) 0.0593(7) Uani 1 1 d . . .
H1N H 0.361(5) 0.001(4) 0.300(2) 0.053(12) Uiso 1 1 d . . .
H2O H -0.244(7) 0.060(6) 0.255(3) 0.086(15) Uiso 1 1 d . . .

loop_
_atom_site_aniso_label
_atom_site_aniso_U_11
_atom_site_aniso_U_22
_atom_site_aniso_U_33
_atom_site_aniso_U_23
_atom_site_aniso_U_13
_atom_site_aniso_U_12
C1 0.074(3) 0.046(2) 0.046(2) 0.0037(17) 0.013(2) -0.0050(19)
C2 0.132(4) 0.069(3) 0.047(2) 0.019(2) -0.008(3) -0.033(3)
C3 0.099(3) 0.068(3) 0.065(3) 0.013(2) -0.014(2) -0.021(3)
C4 0.075(3) 0.072(3) 0.064(3) 0.014(2) 0.005(2) -0.012(2)
C5 0.053(2) 0.0428(19) 0.057(2) 0.0092(17) 0.0188(18) 0.0053(17)
C6 0.046(2) 0.049(2) 0.060(2) 0.0065(17) 0.0146(17) 0.0049(17)
C7 0.062(3) 0.050(2) 0.117(4) -0.003(2) 0.000(2) 0.007(2)
C8 0.044(2) 0.071(3) 0.065(2) 0.009(2) 0.0149(18) -0.003(2)
C9 0.064(3) 0.085(3) 0.097(3) 0.005(3) 0.002(2) -0.012(2)
C10 0.049(2) 0.0409(19) 0.054(2) 0.0061(17) 0.0109(17) 0.0093(17)
C11 0.059(2) 0.059(2) 0.043(2) 0.0078(19) 0.0105(17) -0.0008(19)
C12 0.084(3) 0.148(5) 0.061(3) -0.006(3) 0.006(2) -0.023(3)
C13 0.117(4) 0.048(3) 0.099(3) 0.020(2) 0.027(3) 0.010(2)
C14 0.069(3) 0.098(4) 0.081(3) 0.022(3) 0.024(2) -0.006(3)
N1 0.0443(18) 0.0491(18) 0.0548(19) 0.0110(15) 0.0105(14) 0.0077(15)
O1 0.093(2) 0.081(2) 0.0598(17) 0.0120(16) 0.0155(16) -0.0161(17)
O2 0.0474(16) 0.069(2) 0.112(2) 0.0323(18) 0.0159(15) 0.0106(15)
O3 0.0567(15) 0.0571(16) 0.0797(19) 0.0239(14) 0.0241(13) 0.0192(13)
O4 0.0506(15) 0.0621(16) 0.0667(16) 0.0250(13) 0.0139(12) 0.0061(13)

loop_
_atom_type_symbol
_atom_type_description
_atom_type_scat_dispersion_real
_atom_type_scat_dispersion_imag
_atom_type_scat_source
C C 0.0033 0.0000 'International Tables Vol C Tables 4.2.6.8 and 6.1.1.4'
H H 0.0000 0.0000 'International Tables Vol C Tables 4.2.6.8 and 6.1.1.4'
N N 0.0061 0.0000 'International Tables Vol C Tables 4.2.6.8 and 6.1.1.4'
O O 0.0106 0.0000 'International Tables Vol C Tables 4.2.6.8 and 6.1.1.4'

loop_
_geom_angle_atom_site_label_1
_geom_angle_atom_site_label_2
_geom_angle_atom_site_label_3
_geom_angle
_geom_angle_site_symmetry_1
_geom_angle_site_symmetry_3
_geom_angle_publ_flag
C4 C1 O1 108.7(3) . . ?
C4 C1 C5 134.8(3) . . ?
O1 C1 C5 116.0(3) . . ?
C3 C2 O1 110.5(4) . . ?
C3 C2 H2 124.8 . . ?
O1 C2 H2 124.8 . . ?
C2 C3 C4 106.2(4) . . ?
C2 C3 H3 126.9 . . ?
C4 C3 H3 126.9 . . ?
C1 C4 C3 108.3(4) . . ?
C1 C4 H4 125.9 . . ?
C3 C4 H4 125.9 . . ?
N1 C5 C1 108.6(3) . . ?
N1 C5 C6 113.8(3) . . ?
C1 C5 C6 111.6(3) . . ?
N1 C5 H5 107.5 . . ?
C1 C5 H5 107.5 . . ?
C6 C5 H5 107.5 . . ?
C8 C6 C7 111.2(3) . . ?
C8 C6 C5 113.6(3) . . ?
C7 C6 C5 110.7(3) . . ?
C8 C6 H6 107.0 . . ?
C7 C6 H6 107.0 . . ?
C5 C6 H6 107.0 . . ?
C6 C7 H7A 109.5 . . ?
C6 C7 H7B 109.5 . . ?
H7A C7 H7B 109.5 . . ?
C6 C7 H7C 109.5 . . ?
H7A C7 H7C 109.5 . . ?
H7B C7 H7C 109.5 . . ?
O2 C8 C6 110.8(3) . . ?
O2 C8 C9 106.2(3) . . ?
C6 C8 C9 113.1(3) . . ?
O2 C8 H8 108.9 . . ?
C6 C8 H8 108.9 . . ?
C9 C8 H8 108.9 . . ?
C8 C9 H9A 109.5 . . ?
C8 C9 H9B 109.5 . . ?
H9A C9 H9B 109.5 . . ?
C8 C9 H9C 109.5 . . ?
H9A C9 H9C 109.5 . . ?
H9B C9 H9C 109.5 . . ?
O3 C10 N1 125.0(3) . . ?
O3 C10 O4 124.8(3) . . ?
N1 C10 O4 110.2(3) . . ?
O4 C11 C12 110.4(3) . . ?
O4 C11 C14 102.4(3) . . ?
C12 C11 C14 111.5(3) . . ?
O4 C11 C13 109.5(3) . . ?
C12 C11 C13 112.4(4) . . ?
C14 C11 C13 110.2(4) . . ?
C11 C12 H12A 109.5 . . ?
C11 C12 H12B 109.5 . . ?
H12A C12 H12B 109.5 . . ?
C11 C12 H12C 109.5 . . ?
H12A C12 H12C 109.5 . . ?
H12B C12 H12C 109.5 . . ?
C11 C13 H13A 109.5 . . ?
C11 C13 H13B 109.5 . . ?
H13A C13 H13B 109.5 . . ?
C11 C13 H13C 109.5 . . ?
H13A C13 H13C 109.5 . . ?
H13B C13 H13C 109.5 . . ?
C11 C14 H14A 109.5 . . ?
C11 C14 H14B 109.5 . . ?
H14A C14 H14B 109.5 . . ?
C11 C14 H14C 109.5 . . ?
H14A C14 H14C 109.5 . . ?
H14B C14 H14C 109.5 . . ?
C10 N1 C5 123.2(3) . . ?
C10 N1 H1N 116(2) . . ?
C5 N1 H1N 121(2) . . ?
C1 O1 C2 106.4(3) . . ?
C8 O2 H2O 108(3) . . ?
C10 O4 C11 121.7(3) . . ?

loop_
_geom_bond_atom_site_label_1
_geom_bond_atom_site_label_2
_geom_bond_distance
_geom_bond_site_symmetry_2
_geom_bond_publ_flag
C1 C4 1.335(5) . ?
C1 O1 1.369(4) . ?
C1 C5 1.504(5) . ?
C2 C3 1.322(6) . ?
C2 O1 1.377(5) . ?
C2 H2 0.9300 . ?
C3 C4 1.412(6) . ?
C3 H3 0.9300 . ?
C4 H4 0.9300 . ?
C5 N1 1.459(4) . ?
C5 C6 1.543(5) . ?
C5 H5 0.9800 . ?
C6 C8 1.515(5) . ?
C6 C7 1.538(5) . ?
C6 H6 0.9800 . ?
C7 H7A 0.9600 . ?
C7 H7B 0.9600 . ?
C7 H7C 0.9600 . ?
C8 O2 1.438(5) . ?
C8 C9 1.523(6) . ?
C8 H8 0.9800 . ?
C9 H9A 0.9600 . ?
C9 H9B 0.9600 . ?
C9 H9C 0.9600 . ?
C10 O3 1.232(4) . ?
C10 N1 1.341(4) . ?
C10 O4 1.350(4) . ?
C11 O4 1.461(4) . ?
C11 C12 1.500(6) . ?
C11 C14 1.516(5) . ?
C11 C13 1.516(6) . ?
C12 H12A 0.9600 . ?
C12 H12B 0.9600 . ?
C12 H12C 0.9600 . ?
C13 H13A 0.9600 . ?
C13 H13B 0.9600 . ?
C13 H13C 0.9600 . ?
C14 H14A 0.9600 . ?
C14 H14B 0.9600 . ?
C14 H14C 0.9600 . ?
N1 H1N 0.82(3) . ?
O2 H2O 0.93(5) . ?

loop_
_geom_hbond_atom_site_label_D
_geom_hbond_atom_site_label_H
_geom_hbond_atom_site_label_A
_geom_hbond_distance_DH
_geom_hbond_distance_HA
_geom_hbond_distance_DA
_geom_hbond_angle_DHA
_geom_hbond_site_symmetry_A
O2 H2O O3 0.93(5) 1.96(5) 2.826(4) 155(4) .
N1 H1N O2 0.82(3) 2.18(3) 2.985(4) 167(4) 1_655

loop_
_geom_torsion_atom_site_label_1
_geom_torsion_atom_site_label_2
_geom_torsion_atom_site_label_3
_geom_torsion_atom_site_label_4
_geom_torsion
_geom_torsion_site_symmetry_1
_geom_torsion_site_symmetry_2
_geom_torsion_site_symmetry_3
_geom_torsion_site_symmetry_4
_geom_torsion_publ_flag
O1 C2 C3 C4 0.4(5) . . . . ?
O1 C1 C4 C3 -0.2(5) . . . . ?
C5 C1 C4 C3 -171.5(4) . . . . ?
C2 C3 C4 C1 -0.1(6) . . . . ?
C4 C1 C5 N1 -5.7(6) . . . . ?
O1 C1 C5 N1 -176.5(3) . . . . ?
C4 C1 C5 C6 120.5(5) . . . . ?
O1 C1 C5 C6 -50.4(4) . . . . ?
N1 C5 C6 C8 -60.2(4) . . . . ?
C1 C5 C6 C8 176.5(3) . . . . ?
N1 C5 C6 C7 65.8(4) . . . . ?
C1 C5 C6 C7 -57.5(4) . . . . ?
C7 C6 C8 O2 179.4(3) . . . . ?
C5 C6 C8 O2 -54.9(4) . . . . ?
C7 C6 C8 C9 60.3(4) . . . . ?
C5 C6 C8 C9 -174.0(3) . . . . ?
O3 C10 N1 C5 -6.2(6) . . . . ?
O4 C10 N1 C5 173.5(3) . . . . ?
C1 C5 N1 C10 -139.9(3) . . . . ?
C6 C5 N1 C10 95.2(4) . . . . ?
C4 C1 O1 C2 0.4(4) . . . . ?
C5 C1 O1 C2 173.6(4) . . . . ?
C3 C2 O1 C1 -0.5(5) . . . . ?
O3 C10 O4 C11 -11.7(5) . . . . ?
N1 C10 O4 C11 168.6(3) . . . . ?
C12 C11 O4 C10 -57.3(4) . . . . ?
C14 C11 O4 C10 -176.0(3) . . . . ?
C13 C11 O4 C10 67.0(4) . . . . ?

loop_
_cod_related_entry_id
_cod_related_entry_database
_cod_related_entry_code
1 ChemSpider 30659181
